data_7232810
loop_
_publ_author_name
'Ruiz, Cristina'
'Garc\'ia-Valdivia, Antonio A.'
'Fern\'andez, Bel\'en'
'Cepeda, Javier'
'Oyarzabal, Itziar'
'Abas, Elisa'
'Laguna, Mariano'
'Garc\'ia, Jose Angel'
'Fern\'andez, Ignacio'
'San Sebastian, Eider'
'Rodr\'iguez-Di\'eguez, Antonio'

_publ_section_title
;
 Multifunctional coordination compounds based on lanthanide ions and
 5-bromonicotinic acid: magnetic, luminescence and anti-cancer properties
;
_journal_issue 25
_journal_name_full CrystEngComm
_journal_page_first 3881
_journal_paper_doi 10.1039/C9CE00292H
_journal_volume 21
_journal_year 2019
_chemical_formula_sum 'C24 H19 Br4 N4 O11 Tb'
_chemical_formula_weight 1017.99
_chemical_name_systematic
'[tetraaquabis(5-bromonicotinato-kO)terbium(III)][diaquabis(5-bromonicotinato-k2O,O')bis(5-bromonicotinato-kO)terbium(III)] bis(5-bromonicotinic acid)'
_space_group_crystal_system monoclinic
_space_group_IT_number 13
_space_group_name_Hall '-P 2yc'
_space_group_name_H-M_alt 'P 1 2/c 1'
_symmetry_space_group_name_Hall '-P 2yc'
_symmetry_space_group_name_H-M 'P 1 2/c 1'
_atom_sites_solution_hydrogens mixed
_audit_creation_method SHELXL-2016/6
_audit_update_record
;
2018-12-26 deposited with the CCDC.    2019-05-21 downloaded from the CCDC.
;
_cell_angle_alpha 90
_cell_angle_beta 90.246(2)
_cell_angle_gamma 90
_cell_formula_units_Z 4
_cell_length_a 11.6860(6)
_cell_length_b 15.9703(9)
_cell_length_c 16.7415(9)
_cell_measurement_reflns_used 82273
_cell_measurement_temperature 100(2)
_cell_measurement_theta_max 28.775
_cell_measurement_theta_min 2.433
_cell_volume 3124.4(3)
_computing_cell_refinement 'Bruker SAINT'
_computing_data_collection 'Bruker APEX2'
_computing_data_reduction 'Bruker SAINT'
_computing_molecular_graphics 'Bruker SHELXTL'
_computing_publication_material 'Bruker SHELXTL'
_computing_structure_refinement 'SHELXL-2016/6 (Sheldrick, 2016)'
_computing_structure_solution 'SHELXS-97 (Sheldrick 2008)'
_diffrn_ambient_temperature 100(2)
_diffrn_measured_fraction_theta_full 0.999
_diffrn_measured_fraction_theta_max 0.997
_diffrn_measurement_device_type 'Bruker Venture'
_diffrn_measurement_method \w
_diffrn_radiation_monochromator graphite
_diffrn_radiation_source 'fine-focus sealed tube'
_diffrn_radiation_type MoK\a
_diffrn_radiation_wavelength 0.71073
_diffrn_reflns_av_R_equivalents 0.1106
_diffrn_reflns_av_unetI/netI 0.0511
_diffrn_reflns_Laue_measured_fraction_full 0.999
_diffrn_reflns_Laue_measured_fraction_max 0.997
_diffrn_reflns_limit_h_max 15
_diffrn_reflns_limit_h_min -15
_diffrn_reflns_limit_k_max 21
_diffrn_reflns_limit_k_min -21
_diffrn_reflns_limit_l_max 22
_diffrn_reflns_limit_l_min -20
_diffrn_reflns_number 82273
_diffrn_reflns_point_group_measured_fraction_full 0.999
_diffrn_reflns_point_group_measured_fraction_max 0.997
_diffrn_reflns_theta_full 25.242
_diffrn_reflns_theta_max 28.775
_diffrn_reflns_theta_min 2.433
_diffrn_standards_decay_% 0
_diffrn_standards_interval_count 0
_diffrn_standards_interval_time 0
_diffrn_standards_number 0
_exptl_absorpt_coefficient_mu 7.441
_exptl_absorpt_correction_T_max 0.6100
_exptl_absorpt_correction_T_min 0.1325
_exptl_absorpt_correction_type multi-scan
_exptl_absorpt_process_details 'SADABS 2014/5'
_exptl_crystal_colour colourless
_exptl_crystal_density_diffrn 2.164
_exptl_crystal_density_method none
_exptl_crystal_description 'rectangular plate'
_exptl_crystal_F_000 1936
_exptl_crystal_preparation Luminescent
_exptl_crystal_size_max 0.18
_exptl_crystal_size_mid 0.12
_exptl_crystal_size_min 0.06
_refine_diff_density_max 1.342
_refine_diff_density_min -1.216
_refine_diff_density_rms 0.182
_refine_ls_extinction_method none
_refine_ls_goodness_of_fit_ref 1.030
_refine_ls_hydrogen_treatment constr
_refine_ls_matrix_type full
_refine_ls_number_parameters 398
_refine_ls_number_reflns 8124
_refine_ls_number_restraints 0
_refine_ls_restrained_S_all 1.030
_refine_ls_R_factor_all 0.0613
_refine_ls_R_factor_gt 0.0355
_refine_ls_shift/su_max 0.001
_refine_ls_shift/su_mean 0.000
_refine_ls_structure_factor_coef Fsqd
_refine_ls_weighting_details 'w=1/[\s^2^(Fo^2^)+(0.0181P)^2^+10.5823P] where P=(Fo^2^+2Fc^2^)/3'
_refine_ls_weighting_scheme calc
_refine_ls_wR_factor_gt 0.0597
_refine_ls_wR_factor_ref 0.0666
_reflns_Friedel_coverage 0.000
_reflns_number_gt 6299
_reflns_number_total 8124
_reflns_threshold_expression 'I > 2\s(I)'
_cod_data_source_file c9ce00292h2.cif
_cod_data_source_block Compound2
_cod_depositor_comments 'Adding full bibliography for 7232807--7232810.cif.'
_cod_database_code 7232810
_shelx_shelxl_version_number 2016/6
_shelx_space_group_comment
;
The symmetry employed for this shelxl refinement is uniquely defined
by the following loop, which should always be used as a source of
symmetry information in preference to the above space-group names.
They are only intended as comments.
;
_shelxl_version_number 2014-3

loop_
_space_group_symop_operation_xyz
'x, y, z'
'-x, y, -z+1/2'
'-x, -y, -z'
'x, -y, z-1/2'

loop_
_atom_site_label
_atom_site_type_symbol
_atom_site_fract_x
_atom_site_fract_y
_atom_site_fract_z
_atom_site_U_iso_or_equiv
_atom_site_adp_type
_atom_site_occupancy
_atom_site_site_symmetry_order
_atom_site_calc_flag
_atom_site_refinement_flags_posn
_atom_site_refinement_flags_adp
_atom_site_refinement_flags_occupancy
Tb1 Tb 0.0000 0.35128(2) 0.2500 0.00649(6) Uani 1 2 d S T P
Tb2 Tb 0.5000 0.38576(2) 0.2500 0.00634(6) Uani 1 2 d S T P
Br1A Br -0.15964(4) -0.15145(3) 0.18910(4) 0.03360(14) Uani 1 1 d . . .
Br1B Br -0.43104(4) 0.25872(3) 0.61025(3) 0.01900(10) Uani 1 1 d . . .
Br1C Br 0.03692(3) 0.71187(3) 0.12004(3) 0.01779(10) Uani 1 1 d . . .
Br1D Br 0.38412(4) -0.08368(3) 0.17562(3) 0.02114(10) Uani 1 1 d . . .
C2A C 0.0102(3) 0.0993(3) 0.1257(2) 0.0122(8) Uani 1 1 d . . .
H2A H 0.0455 0.1498 0.1133 0.015 Uiso 1 1 calc R U .
C2B C -0.1501(3) 0.4399(3) 0.5267(2) 0.0120(8) Uani 1 1 d . . .
H2B H -0.0937 0.4773 0.5106 0.014 Uiso 1 1 calc R U .
C2C C 0.3615(3) 0.5852(3) 0.0240(2) 0.0127(8) Uani 1 1 d . . .
H2C H 0.4282 0.5612 0.0042 0.015 Uiso 1 1 calc R U .
C2D C 0.5791(3) 0.1411(3) 0.0730(3) 0.0171(9) Uani 1 1 d . . .
H2D H 0.6164 0.1873 0.0516 0.021 Uiso 1 1 calc R U .
C3A C -0.0915(3) 0.1010(3) 0.1688(2) 0.0088(8) Uani 1 1 d . . .
C3B C -0.1768(3) 0.3732(3) 0.4764(2) 0.0107(8) Uani 1 1 d . . .
C3C C 0.3273(3) 0.5653(3) 0.1010(2) 0.0095(8) Uani 1 1 d . . .
C3D C 0.6253(3) 0.0624(3) 0.0602(2) 0.0134(8) Uani 1 1 d . . .
C4A C -0.1425(3) 0.0256(3) 0.1886(2) 0.0116(8) Uani 1 1 d . . .
H4A H -0.2103 0.0243 0.2174 0.014 Uiso 1 1 calc R U .
C4B C -0.2602(3) 0.3160(3) 0.5011(2) 0.0112(8) Uani 1 1 d . . .
H4B H -0.2789 0.2695 0.4703 0.013 Uiso 1 1 calc R U .
C4C C 0.2273(3) 0.6013(3) 0.1306(2) 0.0110(8) Uani 1 1 d . . .
H4C H 0.2012 0.5886 0.1816 0.013 Uiso 1 1 calc R U .
C4D C 0.5696(3) -0.0079(3) 0.0907(2) 0.0142(9) Uani 1 1 d . . .
H4D H 0.5975 -0.0617 0.0821 0.017 Uiso 1 1 calc R U .
C5A C -0.0906(4) -0.0474(3) 0.1645(3) 0.0158(9) Uani 1 1 d . . .
C5B C -0.3141(3) 0.3313(3) 0.5735(2) 0.0118(8) Uani 1 1 d . . .
C5C C 0.1684(3) 0.6563(3) 0.0822(2) 0.0116(8) Uani 1 1 d . . .
C5D C 0.4710(3) 0.0061(3) 0.1343(2) 0.0147(9) Uani 1 1 d . . .
C6A C 0.0092(3) -0.0452(3) 0.1205(3) 0.0152(9) Uani 1 1 d . . .
H6A H 0.0424 -0.0951 0.1039 0.018 Uiso 1 1 calc R U .
C6B C -0.2834(3) 0.3995(3) 0.6192(2) 0.0134(9) Uani 1 1 d . . .
H6B H -0.3211 0.4086 0.6673 0.016 Uiso 1 1 calc R U .
C6C C 0.2062(4) 0.6723(3) 0.0053(3) 0.0158(9) Uani 1 1 d . . .
H6C H 0.1638 0.7079 -0.0274 0.019 Uiso 1 1 calc R U .
C6D C 0.4310(4) 0.0873(3) 0.1453(3) 0.0180(9) Uani 1 1 d . . .
H6D H 0.3651 0.0956 0.1753 0.022 Uiso 1 1 calc R U .
C31A C -0.1481(3) 0.1833(3) 0.1899(2) 0.0099(8) Uani 1 1 d . . .
C31B C -0.1164(3) 0.3634(3) 0.3982(2) 0.0105(8) Uani 1 1 d . . .
C31C C 0.3951(3) 0.5061(2) 0.1512(2) 0.0091(8) Uani 1 1 d . . .
C31D C 0.7338(3) 0.0554(3) 0.0125(2) 0.0128(8) Uani 1 1 d . . .
N1A N 0.0591(3) 0.0280(2) 0.1014(2) 0.0154(8) Uani 1 1 d . . .
N1B N -0.2012(3) 0.4530(2) 0.5970(2) 0.0145(7) Uani 1 1 d . . .
N1C N 0.3019(3) 0.6377(2) -0.0232(2) 0.0146(8) Uani 1 1 d . . .
N1D N 0.4836(3) 0.1534(2) 0.1146(2) 0.0191(8) Uani 1 1 d . . .
O1W O 0.1401(2) 0.45078(19) 0.27575(16) 0.0128(6) Uani 1 1 d . . .
H11W H 0.2044 0.4525 0.2528 0.019 Uiso 1 1 d . U .
H12W H 0.1497 0.4769 0.3193 0.019 Uiso 1 1 d . U .
O2W O 0.3594(2) 0.32595(18) 0.32580(16) 0.0120(6) Uani 1 1 d . . .
H21W H 0.3551 0.3295 0.3764 0.018 Uiso 1 1 d . U .
H22W H 0.3236 0.2813 0.3142 0.018 Uiso 1 1 d . U .
O3W O 0.3932(2) 0.30153(18) 0.16339(17) 0.0129(6) Uani 1 1 d . . .
H31W H 0.3208 0.2974 0.1644 0.019 Uiso 1 1 d . U .
H32W H 0.4164 0.2538 0.1482 0.019 Uiso 1 1 d . U .
O1A O -0.0893(2) 0.24935(18) 0.17825(16) 0.0130(6) Uani 1 1 d . . .
O1B O -0.0284(2) 0.40655(19) 0.38534(16) 0.0137(6) Uani 1 1 d . . .
O1C O 0.4896(2) 0.47887(18) 0.12880(16) 0.0120(6) Uani 1 1 d . . .
O1D O 0.7568(2) -0.0227(2) -0.00903(18) 0.0181(7) Uani 1 1 d . . .
H1D H 0.8141 -0.0253 -0.0321 0.022 Uiso 1 1 d . U .
O2A O -0.2480(2) 0.18127(18) 0.21440(18) 0.0149(6) Uani 1 1 d . . .
O2B O -0.1570(2) 0.31354(18) 0.34589(15) 0.0102(6) Uani 1 1 d . . .
O2C O 0.3527(2) 0.48360(18) 0.21860(16) 0.0116(6) Uani 1 1 d . . .
O2D O 0.7910(2) 0.1164(2) -0.00426(18) 0.0192(7) Uani 1 1 d . . .

loop_
_atom_site_aniso_label
_atom_site_aniso_U_11
_atom_site_aniso_U_22
_atom_site_aniso_U_33
_atom_site_aniso_U_23
_atom_site_aniso_U_13
_atom_site_aniso_U_12
Tb1 0.00504(11) 0.00781(13) 0.00665(12) 0.000 0.00201(9) 0.000
Tb2 0.00457(11) 0.00830(13) 0.00615(12) 0.000 0.00121(9) 0.000
Br1A 0.0274(3) 0.0105(2) 0.0632(4) -0.0017(2) 0.0271(2) 0.0010(2)
Br1B 0.0163(2) 0.0199(2) 0.0208(2) 0.00205(18) 0.00887(17) -0.00582(17)
Br1C 0.01360(19) 0.0176(2) 0.0222(2) -0.00086(18) 0.00447(16) 0.00789(17)
Br1D 0.0170(2) 0.0231(2) 0.0233(2) 0.0029(2) 0.00557(17) -0.00250(18)
C2A 0.0122(19) 0.012(2) 0.012(2) -0.0013(16) 0.0013(15) 0.0026(16)
C2B 0.0097(18) 0.013(2) 0.013(2) -0.0011(17) 0.0029(15) -0.0029(16)
C2C 0.0132(19) 0.014(2) 0.010(2) 0.0030(17) 0.0022(15) 0.0010(16)
C2D 0.014(2) 0.017(2) 0.020(2) -0.0037(18) -0.0009(16) -0.0010(17)
C3A 0.0093(17) 0.011(2) 0.0062(17) -0.0029(15) -0.0014(14) 0.0007(15)
C3B 0.0102(18) 0.009(2) 0.012(2) 0.0009(16) 0.0022(15) 0.0016(15)
C3C 0.0115(18) 0.010(2) 0.0073(18) -0.0014(15) 0.0001(14) -0.0013(15)
C3D 0.0117(19) 0.016(2) 0.012(2) -0.0049(17) -0.0014(15) -0.0025(16)
C4A 0.0094(18) 0.011(2) 0.014(2) -0.0018(16) 0.0018(15) -0.0004(15)
C4B 0.0107(18) 0.015(2) 0.0077(18) -0.0003(16) -0.0001(14) -0.0023(16)
C4C 0.0127(18) 0.009(2) 0.0114(19) -0.0013(16) 0.0000(15) 0.0013(15)
C4D 0.0130(19) 0.016(2) 0.014(2) -0.0037(17) 0.0009(16) -0.0005(17)
C5A 0.015(2) 0.012(2) 0.020(2) 0.0016(18) 0.0043(17) 0.0005(17)
C5B 0.0082(17) 0.014(2) 0.014(2) 0.0041(17) 0.0021(15) -0.0019(15)
C5C 0.0095(18) 0.009(2) 0.016(2) -0.0051(17) 0.0010(15) 0.0021(16)
C5D 0.0128(19) 0.016(2) 0.015(2) -0.0030(17) 0.0020(16) -0.0009(16)
C6A 0.014(2) 0.010(2) 0.022(2) -0.0032(18) 0.0054(17) 0.0034(16)
C6B 0.0137(19) 0.014(2) 0.012(2) -0.0025(17) 0.0033(15) 0.0004(16)
C6C 0.015(2) 0.015(2) 0.017(2) 0.0019(18) -0.0008(16) 0.0040(17)
C6D 0.015(2) 0.019(2) 0.020(2) -0.0050(19) 0.0032(17) -0.0016(18)
C31A 0.0133(19) 0.010(2) 0.0060(18) -0.0014(15) -0.0022(14) 0.0008(16)
C31B 0.0102(18) 0.011(2) 0.0103(19) 0.0029(16) 0.0007(14) 0.0055(15)
C31C 0.0086(18) 0.008(2) 0.0104(19) 0.0002(15) -0.0006(14) -0.0009(15)
C31D 0.0092(18) 0.017(2) 0.012(2) -0.0032(17) -0.0015(15) -0.0008(16)
N1A 0.0156(17) 0.015(2) 0.0156(18) -0.0007(15) 0.0055(14) 0.0034(15)
N1B 0.0137(17) 0.0146(19) 0.0153(18) -0.0028(15) 0.0039(14) -0.0022(14)
N1C 0.0162(17) 0.017(2) 0.0104(17) 0.0012(15) 0.0033(13) 0.0039(15)
N1D 0.0145(17) 0.018(2) 0.025(2) -0.0072(17) 0.0022(15) 0.0011(15)
O1W 0.0095(13) 0.0166(16) 0.0124(14) -0.0070(12) 0.0057(11) -0.0028(11)
O2W 0.0148(14) 0.0157(16) 0.0057(13) -0.0025(11) 0.0031(10) -0.0063(12)
O3W 0.0088(13) 0.0147(16) 0.0151(15) -0.0085(12) -0.0002(11) 0.0015(11)
O1A 0.0154(14) 0.0117(15) 0.0118(14) -0.0018(12) 0.0005(11) -0.0059(12)
O1B 0.0113(13) 0.0187(17) 0.0114(14) -0.0013(12) 0.0053(11) -0.0037(12)
O1C 0.0091(13) 0.0152(16) 0.0118(14) 0.0009(12) 0.0031(11) 0.0043(11)
O1D 0.0150(14) 0.0166(17) 0.0227(17) -0.0011(13) 0.0083(12) 0.0030(12)
O2A 0.0093(13) 0.0119(15) 0.0236(16) 0.0005(13) 0.0060(11) 0.0028(11)
O2B 0.0082(13) 0.0165(16) 0.0058(13) -0.0034(11) -0.0002(10) -0.0006(11)
O2C 0.0105(13) 0.0151(16) 0.0091(14) 0.0038(12) 0.0047(10) 0.0025(11)
O2D 0.0159(15) 0.0189(17) 0.0230(17) -0.0026(14) 0.0041(12) -0.0017(13)

loop_
_atom_type_symbol
_atom_type_description
_atom_type_scat_dispersion_real
_atom_type_scat_dispersion_imag
_atom_type_scat_source
C C 0.0033 0.0016 'International Tables Vol C Tables 4.2.6.8 and 6.1.1.4'
H H 0.0000 0.0000 'International Tables Vol C Tables 4.2.6.8 and 6.1.1.4'
N N 0.0061 0.0033 'International Tables Vol C Tables 4.2.6.8 and 6.1.1.4'
O O 0.0106 0.0060 'International Tables Vol C Tables 4.2.6.8 and 6.1.1.4'
Br Br -0.2901 2.4595 'International Tables Vol C Tables 4.2.6.8 and 6.1.1.4'
Tb Tb -0.1723 4.1537 'International Tables Vol C Tables 4.2.6.8 and 6.1.1.4'

loop_
_geom_angle_atom_site_label_1
_geom_angle_atom_site_label_2
_geom_angle_atom_site_label_3
_geom_angle
_geom_angle_site_symmetry_1
_geom_angle_site_symmetry_3
O1A Tb1 O1A 88.56(15) . 2
O1A Tb1 O1W 94.04(10) . 2
O1A Tb1 O1W 155.51(9) 2 2
O1A Tb1 O1W 155.51(9) . .
O1A Tb1 O1W 94.04(10) 2 .
O1W Tb1 O1W 93.56(14) 2 .
O1A Tb1 O1B 80.41(10) . 2
O1A Tb1 O1B 132.95(9) 2 2
O1W Tb1 O1B 71.37(9) 2 2
O1W Tb1 O1B 80.05(10) . 2
O1A Tb1 O1B 132.95(9) . .
O1A Tb1 O1B 80.41(10) 2 .
O1W Tb1 O1B 80.05(10) 2 .
O1W Tb1 O1B 71.37(9) . .
O1B Tb1 O1B 137.87(14) 2 .
O1A Tb1 O2B 80.30(9) . .
O1A Tb1 O2B 79.96(9) 2 .
O1W Tb1 O2B 76.51(9) 2 .
O1W Tb1 O2B 124.14(9) . .
O1B Tb1 O2B 140.95(9) 2 .
O1B Tb1 O2B 52.81(9) . .
O1A Tb1 O2B 79.96(9) . 2
O1A Tb1 O2B 80.30(9) 2 2
O1W Tb1 O2B 124.14(9) 2 2
O1W Tb1 O2B 76.51(9) . 2
O1B Tb1 O2B 52.81(9) 2 2
O1B Tb1 O2B 140.95(9) . 2
O2B Tb1 O2B 152.29(13) . 2
O1A Tb1 C31B 106.85(11) . .
O1A Tb1 C31B 78.92(10) 2 .
O1W Tb1 C31B 77.03(10) 2 .
O1W Tb1 C31B 97.54(11) . .
O1B Tb1 C31B 148.03(10) 2 .
O1B Tb1 C31B 26.18(10) . .
O2B Tb1 C31B 26.63(10) . .
O2B Tb1 C31B 157.91(10) 2 .
O1A Tb1 C31B 78.92(10) . 2
O1A Tb1 C31B 106.85(11) 2 2
O1W Tb1 C31B 97.53(11) 2 2
O1W Tb1 C31B 77.02(10) . 2
O1B Tb1 C31B 26.18(10) 2 2
O1B Tb1 C31B 148.04(10) . 2
O2B Tb1 C31B 157.91(10) . 2
O2B Tb1 C31B 26.63(10) 2 2
C31B Tb1 C31B 172.18(16) . 2
O2W Tb2 O2W 130.69(15) 2_655 .
O2W Tb2 O3W 78.37(10) 2_655 .
O2W Tb2 O3W 73.80(10) . .
O2W Tb2 O3W 73.80(10) 2_655 2_655
O2W Tb2 O3W 78.37(10) . 2_655
O3W Tb2 O3W 109.65(15) . 2_655
O2W Tb2 O2C 132.16(9) 2_655 .
O2W Tb2 O2C 82.88(10) . .
O3W Tb2 O2C 81.79(10) . .
O3W Tb2 O2C 153.98(9) 2_655 .
O2W Tb2 O2C 82.89(10) 2_655 2_655
O2W Tb2 O2C 132.16(9) . 2_655
O3W Tb2 O2C 153.98(9) . 2_655
O3W Tb2 O2C 81.79(10) 2_655 2_655
O2C Tb2 O2C 98.01(14) . 2_655
O2W Tb2 O1C 131.34(9) 2_655 2_655
O2W Tb2 O1C 80.34(9) . 2_655
O3W Tb2 O1C 149.82(9) . 2_655
O3W Tb2 O1C 79.39(10) 2_655 2_655
O2C Tb2 O1C 79.80(9) . 2_655
O2C Tb2 O1C 53.30(8) 2_655 2_655
O2W Tb2 O1C 80.34(9) 2_655 .
O2W Tb2 O1C 131.34(9) . .
O3W Tb2 O1C 79.39(10) . .
O3W Tb2 O1C 149.82(9) 2_655 .
O2C Tb2 O1C 53.30(8) . .
O2C Tb2 O1C 79.80(9) 2_655 .
O1C Tb2 O1C 107.62(13) 2_655 .
O2W Tb2 C31C 105.73(10) 2_655 .
O2W Tb2 C31C 107.39(10) . .
O3W Tb2 C31C 78.37(11) . .
O3W Tb2 C31C 171.44(11) 2_655 .
O2C Tb2 C31C 27.06(10) . .
O2C Tb2 C31C 89.67(10) 2_655 .
O1C Tb2 C31C 95.15(10) 2_655 .
O1C Tb2 C31C 26.28(9) . .
O2W Tb2 C31C 107.39(10) 2_655 2_655
O2W Tb2 C31C 105.73(10) . 2_655
O3W Tb2 C31C 171.44(11) . 2_655
O3W Tb2 C31C 78.37(11) 2_655 2_655
O2C Tb2 C31C 89.67(10) . 2_655
O2C Tb2 C31C 27.05(10) 2_655 2_655
O1C Tb2 C31C 26.28(9) 2_655 2_655
O1C Tb2 C31C 95.15(10) . 2_655
C31C Tb2 C31C 93.80(16) . 2_655
N1A C2A C3A 122.8(4) . .
N1A C2A H2A 118.6 . .
C3A C2A H2A 118.6 . .
N1B C2B C3B 123.5(4) . .
N1B C2B H2B 118.2 . .
C3B C2B H2B 118.2 . .
N1C C2C C3C 122.5(4) . .
N1C C2C H2C 118.7 . .
C3C C2C H2C 118.7 . .
N1D C2D C3D 122.9(4) . .
N1D C2D H2D 118.5 . .
C3D C2D H2D 118.5 . .
C4A C3A C2A 118.4(4) . .
C4A C3A C31A 120.7(3) . .
C2A C3A C31A 120.9(4) . .
C2B C3B C4B 118.4(4) . .
C2B C3B C31B 120.2(4) . .
C4B C3B C31B 121.5(4) . .
C2C C3C C4C 118.7(4) . .
C2C C3C C31C 121.0(3) . .
C4C C3C C31C 120.4(3) . .
C2D C3D C4D 119.4(4) . .
C2D C3D C31D 118.6(4) . .
C4D C3D C31D 121.9(4) . .
C5A C4A C3A 118.4(4) . .
C5A C4A H4A 120.8 . .
C3A C4A H4A 120.8 . .
C5B C4B C3B 117.5(4) . .
C5B C4B H4B 121.2 . .
C3B C4B H4B 121.2 . .
C5C C4C C3C 118.1(4) . .
C5C C4C H4C 120.9 . .
C3C C4C H4C 120.9 . .
C5D C4D C3D 117.0(4) . .
C5D C4D H4D 121.5 . .
C3D C4D H4D 121.5 . .
C4A C5A C6A 120.6(4) . .
C4A C5A Br1A 119.4(3) . .
C6A C5A Br1A 119.9(3) . .
C6B C5B C4B 120.4(4) . .
C6B C5B Br1B 119.3(3) . .
C4B C5B Br1B 120.4(3) . .
C4C C5C C6C 120.2(4) . .
C4C C5C Br1C 120.6(3) . .
C6C C5C Br1C 119.2(3) . .
C4D C5D C6D 120.0(4) . .
C4D C5D Br1D 121.4(3) . .
C6D C5D Br1D 118.5(3) . .
N1A C6A C5A 121.1(4) . .
N1A C6A H6A 119.5 . .
C5A C6A H6A 119.5 . .
N1B C6B C5B 122.3(4) . .
N1B C6B H6B 118.8 . .
C5B C6B H6B 118.8 . .
N1C C6C C5C 121.7(4) . .
N1C C6C H6C 119.2 . .
C5C C6C H6C 119.2 . .
N1D C6D C5D 122.3(4) . .
N1D C6D H6D 118.9 . .
C5D C6D H6D 118.9 . .
O2A C31A O1A 125.6(4) . .
O2A C31A C3A 117.9(4) . .
O1A C31A C3A 116.4(3) . .
O1B C31B O2B 121.8(3) . .
O1B C31B C3B 118.8(4) . .
O2B C31B C3B 119.4(3) . .
O1B C31B Tb1 59.5(2) . .
O2B C31B Tb1 62.33(19) . .
C3B C31B Tb1 177.9(3) . .
O1C C31C O2C 120.8(4) . .
O1C C31C C3C 121.4(3) . .
O2C C31C C3C 117.8(3) . .
O1C C31C Tb2 63.5(2) . .
O2C C31C Tb2 57.45(19) . .
C3C C31C Tb2 173.6(3) . .
O2D C31D O1D 125.4(4) . .
O2D C31D C3D 121.9(4) . .
O1D C31D C3D 112.7(3) . .
C2A N1A C6A 118.7(3) . .
C2B N1B C6B 117.9(4) . .
C6C N1C C2C 118.7(4) . .
C6D N1D C2D 118.4(4) . .
Tb1 O1W H11W 124.4 . .
Tb1 O1W H12W 126.1 . .
H11W O1W H12W 105.0 . .
Tb2 O2W H21W 124.7 . .
Tb2 O2W H22W 125.3 . .
H21W O2W H22W 104.6 . .
Tb2 O3W H31W 124.2 . .
Tb2 O3W H32W 122.2 . .
H31W O3W H32W 104.8 . .
C31A O1A Tb1 139.3(2) . .
C31B O1B Tb1 94.3(2) . .
C31C O1C Tb2 90.2(2) . .
C31D O1D H1D 111.2 . .
C31B O2B Tb1 91.0(2) . .
C31C O2C Tb2 95.5(2) . .

loop_
_geom_bond_atom_site_label_1
_geom_bond_atom_site_label_2
_geom_bond_distance
_geom_bond_site_symmetry_2
Tb1 O1A 2.274(3) .
Tb1 O1A 2.274(3) 2
Tb1 O1W 2.320(3) 2
Tb1 O1W 2.320(3) .
Tb1 O1B 2.455(3) 2
Tb1 O1B 2.456(3) .
Tb1 O2B 2.517(3) .
Tb1 O2B 2.517(3) 2
Tb1 C31B 2.841(4) .
Tb1 C31B 2.841(4) 2
Tb2 O2W 2.290(3) 2_655
Tb2 O2W 2.290(3) .
Tb2 O3W 2.335(3) .
Tb2 O3W 2.335(3) 2_655
Tb2 O2C 2.382(3) .
Tb2 O2C 2.382(3) 2_655
Tb2 O1C 2.518(3) 2_655
Tb2 O1C 2.518(3) .
Tb2 C31C 2.813(4) .
Tb2 C31C 2.813(4) 2_655
Br1A C5A 1.894(4) .
Br1B C5B 1.897(4) .
Br1C C5C 1.886(4) .
Br1D C5D 1.890(4) .
C2A N1A 1.338(5) .
C2A C3A 1.393(5) .
C2A H2A 0.9300 .
C2B N1B 1.338(5) .
C2B C3B 1.392(6) .
C2B H2B 0.9300 .
C2C N1C 1.345(5) .
C2C C3C 1.389(5) .
C2C H2C 0.9300 .
C2D N1D 1.333(5) .
C2D C3D 1.384(6) .
C2D H2D 0.9300 .
C3A C4A 1.386(6) .
C3A C31A 1.514(5) .
C3B C4B 1.399(5) .
C3B C31B 1.499(5) .
C3C C4C 1.396(5) .
C3C C31C 1.491(5) .
C3D C4D 1.396(6) .
C3D C31D 1.506(5) .
C4A C5A 1.374(6) .
C4A H4A 0.9300 .
C4B C5B 1.389(5) .
C4B H4B 0.9300 .
C4C C5C 1.378(6) .
C4C H4C 0.9300 .
C4D C5D 1.385(5) .
C4D H4D 0.9300 .
C5A C6A 1.383(5) .
C5B C6B 1.378(6) .
C5C C6C 1.387(6) .
C5D C6D 1.392(6) .
C6A N1A 1.345(5) .
C6A H6A 0.9300 .
C6B N1B 1.341(5) .
C6B H6B 0.9300 .
C6C N1C 1.338(5) .
C6C H6C 0.9300 .
C6D N1D 1.326(6) .
C6D H6D 0.9300 .
C31A O2A 1.239(5) .
C31A O1A 1.275(5) .
C31B O1B 1.257(5) .
C31B O2B 1.274(5) .
C31C O1C 1.245(4) .
C31C O2C 1.285(5) .
C31D O2D 1.214(5) .
C31D O1D 1.327(5) .
O1W H11W 0.8468 .
O1W H12W 0.8482 .
O2W H21W 0.8514 .
O2W H22W 0.8486 .
O3W H31W 0.8489 .
O3W H32W 0.8487 .
O1D H1D 0.7760 .

loop_
_geom_hbond_atom_site_label_D
_geom_hbond_atom_site_label_H
_geom_hbond_atom_site_label_A
_geom_hbond_distance_DH
_geom_hbond_distance_HA
_geom_hbond_distance_DA
_geom_hbond_angle_DHA
_geom_hbond_site_symmetry_A
O1W H11W O2C 0.85 1.89 2.717(4) 164.1 .
O1W H12W N1B 0.85 1.89 2.720(4) 166.1 3_566
O2W H21W N1C 0.85 1.87 2.682(4) 159.3 4_566
O2W H22W O2A 0.85 1.89 2.735(4) 178.0 2
O3W H31W O2B 0.85 1.94 2.771(4) 166.4 2
O3W H32W N1D 0.85 1.87 2.717(5) 173.7 .
